data_4104872
loop_
_publ_author_name
'Jason M. Spruell'
'Walter F. Paxton'
'John-Carl Olsen'
'Diego Ben\'itez'
'Ekaterina Tkatchouk'
'Charlotte L. Stern'
'Ali Trabolsi'
'Douglas C. Friedman'
'William A. Goddard'
'J. Fraser Stoddart'

_publ_section_title
;
 A Push-Button Molecular Switch
;
_journal_name_full 'Journal of the American Chemical Society'
_journal_page_first 11571
_journal_page_last 11580
_journal_paper_doi 10.1021/ja904104c
_journal_volume 131
_journal_year 2009
_chemical_formula_sum 'C79.5 H93 F24 N12.5 O8 P4 S4'
_chemical_formula_weight 2059.78
_space_group_IT_number 2
_symmetry_cell_setting triclinic
_symmetry_space_group_name_Hall '-P 1'
_symmetry_space_group_name_H-M 'P -1'
_atom_sites_solution_hydrogens geom
_atom_sites_solution_primary direct
_atom_sites_solution_secondary difmap
_audit_creation_method 'APEX2 v2009.1-0'
_cell_angle_alpha 98.2070(10)
_cell_angle_beta 105.1000(10)
_cell_angle_gamma 91.9490(10)
_cell_formula_units_Z 2
_cell_length_a 14.0138(4)
_cell_length_b 14.0734(2)
_cell_length_c 25.1493(5)
_cell_measurement_reflns_used 3584
_cell_measurement_temperature 100.(2)
_cell_measurement_theta_max 68.6306
_cell_measurement_theta_min 29.7703
_cell_volume 4726.52(18)
_computing_cell_refinement 'APEX2 v2008.6-0 (Bruker AXS)'
_computing_data_collection 'Bruker Instrument Service v2008, 6, 0, 0'
_computing_data_reduction 'SAINT V7.60A (Bruker AXS)'
_computing_molecular_graphics 'Bruker APEX2'
_computing_publication_material 'Bruker APEX2'
_computing_structure_refinement 'SHELXL-97 (Sheldrick, 2008)'
_computing_structure_solution 'SHELXS-97 (Sheldrick, 2008)'
_diffrn_ambient_temperature 100.(2)
_diffrn_detector_area_resol_mean 8.3333
_diffrn_measured_fraction_theta_full 0.927
_diffrn_measured_fraction_theta_max 0.927
_diffrn_measurement_device_type 'Bruker APEX II CCD'
_diffrn_measurement_method 'omega and phi scans'
_diffrn_radiation_monochromator 'QUAZAR optics'
_diffrn_radiation_source 'ImuS Microsource'
_diffrn_radiation_type CuK\a
_diffrn_radiation_wavelength 1.54178
_diffrn_reflns_av_R_equivalents 0.0375
_diffrn_reflns_av_sigmaI/netI 0.0389
_diffrn_reflns_limit_h_max 17
_diffrn_reflns_limit_h_min -17
_diffrn_reflns_limit_k_max 13
_diffrn_reflns_limit_k_min -15
_diffrn_reflns_limit_l_max 29
_diffrn_reflns_limit_l_min -29
_diffrn_reflns_number 65124
_diffrn_reflns_theta_full 71.26
_diffrn_reflns_theta_max 71.26
_diffrn_reflns_theta_min 3.18
_exptl_absorpt_coefficient_mu 2.503
_exptl_absorpt_correction_T_max 0.8173
_exptl_absorpt_correction_T_min 0.5823
_exptl_absorpt_correction_type numerical
_exptl_absorpt_process_details 'Sadabs Version 2008/1'
_exptl_crystal_colour 'translucent light green'
_exptl_crystal_density_diffrn 1.447
_exptl_crystal_description needle
_exptl_crystal_F_000 2123
_exptl_crystal_size_max 0.37
_exptl_crystal_size_mid 0.15
_exptl_crystal_size_min 0.08
_refine_diff_density_max 1.228
_refine_diff_density_min -0.663
_refine_ls_extinction_coef 0.0000
_refine_ls_extinction_method none
_refine_ls_goodness_of_fit_ref 1.044
_refine_ls_hydrogen_treatment constr
_refine_ls_matrix_type full
_refine_ls_number_parameters 1570
_refine_ls_number_reflns 16991
_refine_ls_number_restraints 3488
_refine_ls_restrained_S_all 0.996
_refine_ls_R_factor_all 0.1078
_refine_ls_R_factor_gt 0.0979
_refine_ls_shift/su_max 1.637
_refine_ls_shift/su_mean 0.123
_refine_ls_structure_factor_coef Fsqd
_refine_ls_weighting_details 'calc w=1/[\s^2^(Fo^2^)+(0.1301P)^2^+11.4611P] where P=(Fo^2^+2Fc^2^)/3'
_refine_ls_weighting_scheme calc
_refine_ls_wR_factor_gt 0.2589
_refine_ls_wR_factor_ref 0.2687
_reflns_number_gt 14771
_reflns_number_total 16991
_reflns_threshold_expression >2sigma(I)
_cod_data_source_file ja904104c_si_002.cif
_cod_data_source_block I
_cod_original_cell_volume 4726.5(2)
_cod_original_formula_sum 'C79.50 H93 F24 N12.50 O8 P4 S4'
_cod_database_code 4104872

loop_
_symmetry_equiv_pos_as_xyz
'x, y, z'
'-x, -y, -z'

loop_
_atom_site_type_symbol
_atom_site_label
_atom_site_fract_x
_atom_site_fract_y
_atom_site_fract_z
_atom_site_U_iso_or_equiv
_atom_site_adp_type
_atom_site_calc_flag
_atom_site_refinement_flags
_atom_site_occupancy
_atom_site_disorder_assembly
_atom_site_disorder_group
S S1 0.53611(10) 0.60506(9) 0.27188(6) 0.0480(2) Uani d PDU 0.8760(16) A 1
C C1 0.6136(4) 0.5224(4) 0.2506(2) 0.0483(11) Uani d PDU 0.8760(16) A 1
H H1A 0.6766 0.5438 0.2473 0.058 Uiso calc PR 0.8760(16) A 1
C C2 0.5836(4) 0.4278(4) 0.2386(2) 0.0439(10) Uani d PDU 0.8760(16) A 1
S S2 0.46292(9) 0.39988(9) 0.24563(5) 0.0399(2) Uani d PDU 0.8760(16) A 1
C C3 0.4421(4) 0.5198(2) 0.2712(2) 0.0403(9) Uani d PDU 0.8760(16) A 1
C C4 0.3625(4) 0.5402(2) 0.2884(2) 0.0411(10) Uani d PDU 0.8760(16) A 1
S S3 0.27250(12) 0.45056(9) 0.29126(6) 0.0476(2) Uani d PDU 0.8760(16) A 1
C C5 0.2052(5) 0.5308(4) 0.3234(2) 0.0555(11) Uani d PDU 0.8760(16) A 1
H H5A 0.1493 0.5085 0.3341 0.067 Uiso calc PR 0.8760(16) A 1
C C6 0.2341(5) 0.6247(4) 0.3326(2) 0.0548(11) Uani d PDU 0.8760(16) A 1
S S4 0.33829(11) 0.65773(9) 0.31116(5) 0.0479(2) Uani d PDU 0.8760(16) A 1
C C7 0.1865(5) 0.7037(5) 0.3617(2) 0.0711(17) Uani d PDU 0.8760(16) A 1
H H7A 0.1289 0.6749 0.3713 0.085 Uiso calc PR 0.8760(16) A 1
H H7B 0.2347 0.7331 0.397 0.085 Uiso calc PR 0.8760(16) A 1
O O1 0.1544(2) 0.7769(2) 0.32919(14) 0.0542(9) Uani d PDU 0.8760(16) A 1
C C8 0.0758(5) 0.7426(5) 0.2803(2) 0.0602(14) Uani d PDU 0.8760(16) A 1
H H8A 0.0259 0.7014 0.2898 0.072 Uiso calc PR 0.8760(16) A 1
H H8B 0.1024 0.7035 0.2522 0.072 Uiso calc PR 0.8760(16) A 1
C C9 0.0288(5) 0.8263(5) 0.2571(2) 0.0728(16) Uani d PDU 0.8760(16) A 1
H H9A -0.0301 0.8031 0.2257 0.087 Uiso calc PR 0.8760(16) A 1
H H9B 0.0064 0.8674 0.2862 0.087 Uiso calc PR 0.8760(16) A 1
O O2 0.0958(5) 0.8808(5) 0.2383(4) 0.086(2) Uani d PDU 0.8760(16) A 1
C C10 0.0321(9) 0.9378(8) 0.2026(4) 0.115(4) Uani d PDU 0.8760(16) A 1
H H10A -0.0285 0.8973 0.1808 0.138 Uiso calc PR 0.8760(16) A 1
H H10B 0.0116 0.9917 0.226 0.138 Uiso calc PR 0.8760(16) A 1
C C11 0.0776(10) 0.9752(9) 0.1657(4) 0.069(2) Uani d PDU 0.8760(16) A 1
H H11A 0.1371 1.0167 0.1878 0.083 Uiso calc PR 0.8760(16) A 1
H H11B 0.0313 1.0165 0.1443 0.083 Uiso calc PR 0.8760(16) A 1
O O3 0.1059(7) 0.9059(5) 0.1278(2) 0.0510(17) Uani d PDU 0.618(16) A 1
C C12 0.1353(17) 0.9466(13) 0.0859(7) 0.052(5) Uani d PDU 0.618(16) A 1
H H12A 0.191 0.9958 0.1034 0.063 Uiso calc PR 0.618(16) A 1
H H12B 0.0794 0.9788 0.0646 0.063 Uiso calc PR 0.618(16) A 1
C C13 0.1668(8) 0.8709(8) 0.0469(4) 0.055(2) Uani d PDU 0.618(16) A 1
H H13A 0.1146 0.8173 0.0332 0.066 Uiso calc PR 0.618(16) A 1
H H13B 0.1754 0.8987 0.0142 0.066 Uiso calc PR 0.618(16) A 1
O O4 0.2573(5) 0.8353(7) 0.0742(2) 0.059(2) Uani d PDU 0.618(16) A 1
C C14 0.2929(11) 0.7663(10) 0.0378(5) 0.069(3) Uani d PDU 0.618(16) A 1
H H14A 0.3634 0.7585 0.0556 0.083 Uiso calc PR 0.618(16) A 1
H H14B 0.2898 0.7925 0.0029 0.083 Uiso calc PR 0.618(16) A 1
S S1' 0.4854(7) 0.6420(5) 0.2900(4) 0.0480(2) Uani d PDU 0.1240(16) A 2
C C1' 0.566(2) 0.5718(16) 0.2623(16) 0.0483(11) Uani d PDU 0.1240(16) A 2
H H1'A 0.6249 0.6014 0.2582 0.058 Uiso calc PR 0.1240(16) A 2
C C2' 0.5457(17) 0.4757(16) 0.2465(13) 0.0439(10) Uani d PDU 0.1240(16) A 2
S S2' 0.4329(7) 0.4314(7) 0.2581(4) 0.0399(2) Uani d PDU 0.1240(16) A 2
C C3' 0.4045(18) 0.5442(13) 0.2902(18) 0.0403(9) Uani d PDU 0.1240(16) A 2
C C4' 0.3159(15) 0.5561(11) 0.2986(14) 0.0411(10) Uani d PDU 0.1240(16) A 2
S S3' 0.2285(8) 0.4612(7) 0.2974(4) 0.0476(2) Uani d PDU 0.1240(16) A 2
C C5' 0.142(2) 0.5348(15) 0.3158(16) 0.0555(11) Uani d PDU 0.1240(16) A 2
H H5'A 0.0805 0.5085 0.3181 0.067 Uiso calc PR 0.1240(16) A 2
C C6' 0.165(2) 0.6304(15) 0.3267(15) 0.0548(11) Uani d PDU 0.1240(16) A 2
S S4' 0.2813(8) 0.6703(5) 0.3208(4) 0.0479(2) Uani d PDU 0.1240(16) A 2
C C7' 0.104(3) 0.704(2) 0.3492(15) 0.0711(17) Uani d PDU 0.1240(16) A 2
H H7'A 0.037 0.6737 0.3442 0.085 Uiso calc PR 0.1240(16) A 2
H H7'B 0.1344 0.7229 0.3898 0.085 Uiso calc PR 0.1240(16) A 2
O O1' 0.095(2) 0.7887(16) 0.3238(10) 0.0542(9) Uani d PDU 0.1240(16) A 2
C C8' 0.037(3) 0.772(3) 0.2674(11) 0.0602(14) Uani d PDU 0.1240(16) A 2
H H8'A -0.0308 0.7477 0.2658 0.072 Uiso calc PR 0.1240(16) A 2
H H8'B 0.0662 0.7213 0.246 0.072 Uiso calc PR 0.1240(16) A 2
C C9' 0.033(3) 0.860(4) 0.242(2) 0.0728(16) Uani d PDU 0.1240(16) A 2
H H9'A -0.0099 0.8456 0.2028 0.087 Uiso calc PR 0.1240(16) A 2
H H9'B 0.0034 0.9099 0.2626 0.087 Uiso calc PR 0.1240(16) A 2
O O2' 0.128(4) 0.895(4) 0.241(3) 0.086(2) Uani d PDU 0.1240(16) A 2
C C10' 0.109(5) 0.990(3) 0.2261(17) 0.115(4) Uani d PDU 0.1240(16) A 2
H H10C 0.0579 1.0175 0.243 0.138 Uiso calc PR 0.1240(16) A 2
H H10D 0.1707 1.0336 0.2413 0.138 Uiso calc PR 0.1240(16) A 2
C C11' 0.078(7) 0.986(8) 0.167(2) 0.069(2) Uani d PDU 0.1240(16) A 2
H H11C 0.0677 1.0516 0.1584 0.083 Uiso calc PR 0.1240(16) A 2
H H11D 0.0129 0.9477 0.1528 0.083 Uiso calc PR 0.1240(16) A 2
O O3' 0.1453(10) 0.9439(11) 0.1401(5) 0.053(3) Uani d PDU 0.382(16) A 2
C C12' 0.129(3) 0.949(2) 0.0833(9) 0.065(10) Uani d PDU 0.382(16) A 2
H H12C 0.1276 1.0174 0.0777 0.078 Uiso calc PR 0.382(16) A 2
H H12D 0.0641 0.9156 0.0622 0.078 Uiso calc PR 0.382(16) A 2
C C13' 0.2109(15) 0.9030(9) 0.0618(8) 0.056(4) Uani d PDU 0.382(16) A 2
H H13C 0.2062 0.9168 0.0237 0.067 Uiso calc PR 0.382(16) A 2
H H13D 0.2764 0.9299 0.0863 0.067 Uiso calc PR 0.382(16) A 2
O O4' 0.2011(11) 0.8021(7) 0.0610(5) 0.055(3) Uani d PDU 0.382(16) A 2
C C14' 0.2569(16) 0.7506(17) 0.0284(9) 0.070(5) Uani d PDU 0.382(16) A 2
H H14C 0.2438 0.7722 -0.0085 0.084 Uiso calc PR 0.382(16) A 2
H H14D 0.3286 0.764 0.0471 0.084 Uiso calc PR 0.382(16) A 2
C C15 0.2344(5) 0.6629(5) 0.0220(2) 0.0770(16) Uani d U 1.0 . .
C C16 0.1910(5) 0.5819(5) 0.0130(2) 0.0769(16) Uani d U 1.0 A .
C C17 0.1408(5) 0.4943(7) 0.0051(2) 0.0793(16) Uani d U 1.0 . .
C C18 0.0948(5) 0.4187(7) -0.0007(2) 0.0848(17) Uani d U 1.0 A .
C C19 0.0371(5) 0.3304(7) -0.0052(2) 0.093(2) Uani d U 1.0 . .
H H19A -0.0139 0.3193 -0.0415 0.112 Uiso calc R 1.0 A .
H H19B 0.0025 0.3362 0.0247 0.112 Uiso calc R 1.0 . .
O O5 0.0974(2) 0.2481(4) -0.00092(16) 0.0773(11) Uani d U 1.0 A .
C C21 0.1902(4) 0.1402(4) -0.0413(2) 0.0655(13) Uani d U 1.0 A .
H H21A 0.1617 0.092 -0.0235 0.079 Uiso calc R 1.0 . .
H H21B 0.1962 0.1078 -0.0778 0.079 Uiso calc R 1.0 . .
C C22 0.3563(5) 0.1063(4) 0.0009(2) 0.0744(16) Uani d U 1.0 . .
H H22A 0.3434 0.057 -0.0329 0.089 Uiso calc R 1.0 . .
H H22B 0.3515 0.0738 0.0326 0.089 Uiso calc R 1.0 . .
O O6 0.2850(2) 0.1764(2) -0.00712(14) 0.0636(9) Uani d U 1.0 . .
C C20 0.1240(4) 0.2185(4) -0.0498(2) 0.0654(13) Uani d U 1.0 . .
H H20A 0.1582 0.2731 -0.06 0.079 Uiso calc R 1.0 A .
H H20B 0.064 0.1959 -0.0806 0.079 Uiso calc R 1.0 . .
C C23 0.4568(5) 0.1548(5) 0.0125(2) 0.0741(16) Uani d U 1.0 . .
H H23C 0.5068 0.1064 0.0159 0.089 Uiso calc R 1.0 . .
H H23D 0.4609 0.1891 -0.0187 0.089 Uiso calc R 1.0 . .
O O7 0.4763(2) 0.2210(2) 0.06261(14) 0.0648(10) Uani d U 1.0 . .
C C24 0.5727(4) 0.2677(4) 0.0751(2) 0.0649(13) Uani d U 1.0 . .
H H24A 0.5784 0.3011 0.0438 0.078 Uiso calc R 1.0 . .
H H24B 0.6226 0.2191 0.0794 0.078 Uiso calc R 1.0 . .
C C25 0.5926(4) 0.3378(5) 0.1266(2) 0.0662(14) Uani d U 1.0 . .
H H25A 0.6572 0.3743 0.1328 0.079 Uiso calc R 1.0 . .
H H25E 0.5405 0.384 0.1233 0.079 Uiso calc R 1.0 . .
O O8 0.5942(2) 0.2893(2) 0.17169(14) 0.0629(9) Uani d U 1.0 A .
C C26 0.6417(4) 0.3474(4) 0.2243(2) 0.0613(11) Uani d U 1.0 . .
H H26A 0.7075 0.3735 0.2232 0.074 Uiso calc R 1.0 A 1
H H26B 0.6523 0.3063 0.2539 0.074 Uiso calc R 1.0 A 1
C C27 0.5654(5) 0.8695(4) 0.4442(2) 0.081(2) Uani d U 1.0 . .
H H27A 0.6352 0.8964 0.4561 0.098 Uiso calc R 1.0 . .
H H27B 0.5311 0.8989 0.4716 0.098 Uiso calc R 1.0 . .
C C28 0.5149(4) 0.8922(2) 0.3863(2) 0.0637(13) Uani d U 1.0 . .
C C29 0.5710(4) 0.8968(4) 0.3495(2) 0.0658(13) Uani d U 1.0 . .
H H29A 0.6405 0.8919 0.3615 0.079 Uiso calc R 1.0 . .
C C30 0.5265(4) 0.9088(2) 0.2938(2) 0.0554(11) Uani d U 1.0 . .
H H30A 0.5657 0.9132 0.2685 0.066 Uiso calc R 1.0 . .
C C31 0.4245(2) 0.9142(2) 0.2768(2) 0.0456(10) Uani d U 1.0 . .
C C32 0.3696(4) 0.9122(2) 0.3145(2) 0.0516(10) Uani d U 1.0 . .
H H32A 0.3002 0.9182 0.3031 0.062 Uiso calc R 1.0 . .
C C33 0.4149(4) 0.9015(2) 0.3694(2) 0.0591(11) Uani d U 1.0 . .
H H33A 0.3763 0.9007 0.3953 0.071 Uiso calc R 1.0 . .
C C34 0.3754(2) 0.9127(2) 0.2156(2) 0.0477(10) Uani d U 1.0 . .
H H34A 0.3168 0.9512 0.211 0.057 Uiso calc R 1.0 . .
H H34B 0.4222 0.9407 0.1976 0.057 Uiso calc R 1.0 . .
N N1 0.3445(2) 0.8103(2) 0.18946(13) 0.0412(8) Uani d U 1.0 . .
C C35 0.2543(2) 0.7724(2) 0.18722(18) 0.0441(9) Uani d U 1.0 . .
H H35A 0.2079 0.8125 0.1988 0.053 Uiso calc R 1.0 . .
C C36 0.2281(2) 0.6757(2) 0.16819(17) 0.0398(9) Uani d U 1.0 . .
H H36A 0.1629 0.65 0.1651 0.048 Uiso calc R 1.0 . .
C C37 0.2970(2) 0.6161(2) 0.15363(14) 0.0361(8) Uani d U 1.0 . .
C C38 0.3895(2) 0.6583(2) 0.15531(17) 0.0413(9) Uani d U 1.0 . .
H H38A 0.4374 0.6197 0.1442 0.05 Uiso calc R 1.0 . .
C C39 0.4117(2) 0.7556(2) 0.17300(17) 0.0431(9) Uani d U 1.0 . .
H H39A 0.4744 0.7842 0.1736 0.052 Uiso calc R 1.0 . .
C C40 0.2729(2) 0.5101(2) 0.13867(14) 0.0356(8) Uani d U 1.0 . .
C C41 0.3320(2) 0.4512(2) 0.11372(17) 0.0410(9) Uani d U 1.0 . .
H H41A 0.3856 0.4789 0.1031 0.049 Uiso calc R 1.0 . .
C C42 0.3129(2) 0.3526(2) 0.10432(17) 0.0411(9) Uani d U 1.0 . .
H H42A 0.3537 0.3125 0.0875 0.049 Uiso calc R 1.0 . .
N N2 0.2367(2) 0.3131(2) 0.11890(13) 0.0408(7) Uani d U 1.0 . .
C C43 0.1757(2) 0.3685(2) 0.14058(18) 0.0415(9) Uani d U 1.0 . .
H H43A 0.1203 0.3393 0.1488 0.05 Uiso calc R 1.0 . .
C C44 0.1925(2) 0.4667(2) 0.15094(18) 0.0414(9) Uani d U 1.0 . .
H H44A 0.1491 0.5051 0.1666 0.05 Uiso calc R 1.0 . .
C C45 0.2276(2) 0.2068(2) 0.1173(2) 0.0454(9) Uani d U 1.0 . .
H H45A 0.2531 0.1739 0.0869 0.054 Uiso calc R 1.0 . .
H H45B 0.1572 0.1839 0.1104 0.054 Uiso calc R 1.0 . .
C C46 0.2873(2) 0.1846(2) 0.1729(2) 0.0434(9) Uani d U 1.0 . .
C C47 0.3858(2) 0.1641(2) 0.18080(18) 0.0440(9) Uani d U 1.0 . .
H H47A 0.4141 0.1575 0.1501 0.053 Uiso calc R 1.0 . .
C C48 0.4432(2) 0.1534(2) 0.2335(2) 0.0466(10) Uani d U 1.0 . .
H H48A 0.5106 0.1395 0.2385 0.056 Uiso calc R 1.0 . .
C C49 0.4030(4) 0.1627(2) 0.2793(2) 0.0478(10) Uani d U 1.0 . .
C C50 0.3033(4) 0.1810(2) 0.2704(2) 0.0514(10) Uani d U 1.0 . .
H H50A 0.2741 0.1856 0.3006 0.062 Uiso calc R 1.0 . .
C C51 0.2469(4) 0.1922(2) 0.2186(2) 0.0505(10) Uani d U 1.0 . .
H H51A 0.1794 0.2054 0.2136 0.061 Uiso calc R 1.0 . .
C C52 0.4673(4) 0.1593(2) 0.3372(2) 0.0539(11) Uani d U 1.0 . .
H H52A 0.5274 0.1256 0.3351 0.065 Uiso calc R 1.0 . .
H H52B 0.4305 0.124 0.3579 0.065 Uiso calc R 1.0 . .
N N3 0.4964(2) 0.2619(2) 0.36705(14) 0.0486(9) Uani d U 1.0 . .
C C53 0.5791(4) 0.3087(4) 0.3638(2) 0.0519(10) Uani d U 1.0 . .
H H53A 0.6246 0.2744 0.3477 0.062 Uiso calc R 1.0 . .
C C54 0.5988(2) 0.4044(2) 0.38300(18) 0.0490(10) Uani d U 1.0 . .
H H54A 0.658 0.4361 0.3805 0.059 Uiso calc R 1.0 . .
C C55 0.5320(2) 0.4572(2) 0.40669(16) 0.0432(9) Uani d U 1.0 . .
C C56 0.4499(4) 0.4051(2) 0.4116(2) 0.0542(11) Uani d U 1.0 . .
H H56A 0.4044 0.4368 0.4289 0.065 Uiso calc R 1.0 . .
C C57 0.4333(4) 0.3075(2) 0.3916(2) 0.0555(11) Uani d U 1.0 . .
H H57A 0.3768 0.2727 0.3954 0.067 Uiso calc R 1.0 . .
C C58 0.5457(4) 0.5630(2) 0.42234(18) 0.0492(10) Uani d U 1.0 . .
C C59 0.6263(4) 0.6145(4) 0.4155(2) 0.0726(15) Uani d U 1.0 . .
H H59A 0.6775 0.5818 0.4041 0.087 Uiso calc R 1.0 . .
C C60 0.6319(5) 0.7144(4) 0.4255(2) 0.0824(18) Uani d U 1.0 . .
H H60A 0.6875 0.7493 0.4206 0.099 Uiso calc R 1.0 . .
N N4 0.5613(4) 0.7630(2) 0.44172(18) 0.0693(13) Uani d U 1.0 . .
C C61 0.4853(5) 0.7153(4) 0.4499(2) 0.0654(13) Uani d U 1.0 . .
H H61 0.4361 0.75 0.4623 0.079 Uiso calc R 1.0 . .
C C62 0.4755(4) 0.6148(4) 0.4407(2) 0.0578(11) Uani d U 1.0 . .
H H62 0.4202 0.5819 0.447 0.069 Uiso calc R 1.0 . .
P P1 0.7234(7) 1.1391(5) 0.4738(2) 0.0623(13) Uani d PDU 0.483(13) B 1
F F1 0.6888(10) 1.2430(7) 0.4890(5) 0.116(5) Uani d PDU 0.483(13) B 1
F F2 0.6743(8) 1.1014(8) 0.5169(4) 0.092(3) Uani d PDU 0.483(13) B 1
F F3 0.8250(7) 1.1660(9) 0.5194(4) 0.091(3) Uani d PDU 0.483(13) B 1
F F4 0.7559(9) 1.0349(5) 0.4586(5) 0.088(3) Uani d PDU 0.483(13) B 1
F F5 0.7730(11) 1.1779(7) 0.4307(4) 0.116(4) Uani d PDU 0.483(13) B 1
F F6 0.6229(9) 1.1122(7) 0.4270(4) 0.123(5) Uani d PDU 0.483(13) B 1
P P1' 0.6952(5) 1.1412(5) 0.4785(2) 0.0623(13) Uani d PDU 0.517(13) B 2
F F1' 0.6697(11) 1.2510(5) 0.4861(4) 0.092(3) Uani d PDU 0.517(13) B 2
F F2' 0.6897(11) 1.1340(11) 0.5388(5) 0.135(5) Uani d PDU 0.517(13) B 2
F F3' 0.8107(8) 1.1714(11) 0.4994(7) 0.126(5) Uani d PDU 0.517(13) B 2
F F4' 0.7233(10) 1.0342(7) 0.4697(7) 0.115(4) Uani d PDU 0.517(13) B 2
F F5' 0.7024(11) 1.1542(11) 0.4183(2) 0.138(5) Uani d PDU 0.517(13) B 2
F F6' 0.5810(5) 1.1111(8) 0.4577(5) 0.132(4) Uani d PDU 0.517(13) B 2
P P2 1.0986(9) 0.7887(9) 0.8680(5) 0.0601(5) Uani d PDU 0.53(5) C 1
F F7 1.1783(10) 0.7426(9) 0.8404(5) 0.053(3) Uani d PDU 0.53(5) C 1
F F8 1.1105(14) 0.7123(10) 0.9089(5) 0.075(4) Uani d PDU 0.53(5) C 1
F F9 1.1831(14) 0.8585(10) 0.9133(5) 0.082(3) Uani d PDU 0.53(5) C 1
F F10 1.0190(17) 0.8355(18) 0.8964(11) 0.117(6) Uani d PDU 0.53(5) C 1
F F11 1.0868(15) 0.8700(13) 0.8292(9) 0.100(5) Uani d PDU 0.53(5) C 1
F F12 1.0154(13) 0.720(2) 0.8237(7) 0.108(5) Uani d PDU 0.53(5) C 1
P P2' 1.0984(11) 0.7939(11) 0.8721(5) 0.0601(5) Uani d PDU 0.47(5) C 2
F F7' 1.1641(18) 0.7391(15) 0.8374(9) 0.089(6) Uani d PDU 0.47(5) C 2
F F8' 1.0949(17) 0.7072(15) 0.9047(9) 0.109(6) Uani d PDU 0.47(5) C 2
F F9' 1.1959(11) 0.8415(18) 0.9177(7) 0.094(5) Uani d PDU 0.47(5) C 2
F F10' 1.0322(18) 0.850(2) 0.9070(11) 0.117(6) Uani d PDU 0.47(5) C 2
F F11' 1.1024(11) 0.8821(14) 0.8395(10) 0.083(5) Uani d PDU 0.47(5) C 2
F F12' 1.0004(15) 0.749(2) 0.8273(9) 0.119(7) Uani d PDU 0.47(5) C 2
P P3 0.2792(4) 1.2187(5) 0.8125(2) 0.0614(10) Uani d PDU 0.543(6) D 1
F F13 0.2043(5) 1.2765(5) 0.8392(4) 0.082(2) Uani d PDU 0.543(6) D 1
F F14 0.3507(9) 1.3095(9) 0.8222(7) 0.117(4) Uani d PDU 0.543(6) D 1
F F15 0.3330(5) 1.1965(5) 0.8721(2) 0.085(2) Uani d PDU 0.543(6) D 1
F F16 0.3544(7) 1.1532(8) 0.7896(4) 0.122(4) Uani d PDU 0.543(6) D 1
F F17 0.2074(5) 1.1231(5) 0.8021(5) 0.099(3) Uani d PDU 0.543(6) D 1
F F18 0.2212(9) 1.2393(9) 0.7532(2) 0.130(4) Uani d PDU 0.543(6) D 1
P P3' 0.2732(5) 1.2334(5) 0.7952(2) 0.0614(10) Uani d PDU 0.457(6) D 2
F F13' 0.2242(9) 1.2286(10) 0.8444(4) 0.104(4) Uani d PDU 0.457(6) D 2
F F14' 0.3336(13) 1.3315(9) 0.8258(5) 0.119(5) Uani d PDU 0.457(6) D 2
F F15' 0.3613(5) 1.1786(10) 0.8257(7) 0.150(6) Uani d PDU 0.457(6) D 2
F F16' 0.3210(8) 1.2395(5) 0.7461(4) 0.114(4) Uani d PDU 0.457(6) D 2
F F17' 0.2164(9) 1.1348(7) 0.7651(5) 0.122(4) Uani d PDU 0.457(6) D 2
F F18' 0.1871(8) 1.2928(8) 0.7670(5) 0.113(4) Uani d PDU 0.457(6) D 2
P P4 0.1123(8) 0.4666(9) 0.6386(4) 0.0738(10) Uani d PDU 0.51(3) E 1
F F19 0.0301(8) 0.5356(11) 0.6188(7) 0.110(4) Uani d PDU 0.51(3) E 1
F F20 0.1968(9) 0.5481(10) 0.6471(5) 0.091(3) Uani d PDU 0.51(3) E 1
F F21 0.1144(10) 0.4355(8) 0.5759(4) 0.080(3) Uani d PDU 0.51(3) E 1
F F22 0.1942(9) 0.3942(10) 0.6568(5) 0.104(4) Uani d PDU 0.51(3) E 1
F F23 0.0314(11) 0.3817(11) 0.6313(5) 0.132(5) Uani d PDU 0.51(3) E 1
F F24 0.1149(13) 0.4976(16) 0.7014(4) 0.142(5) Uani d PDU 0.51(3) E 1
P P4' 0.1113(9) 0.4801(10) 0.6369(5) 0.0738(10) Uani d PDU 0.49(3) E 2
F F19' 0.0362(14) 0.5457(15) 0.6048(9) 0.125(6) Uani d PDU 0.49(3) E 2
F F20' 0.1876(11) 0.5701(11) 0.6623(9) 0.125(6) Uani d PDU 0.49(3) E 2
F F21' 0.1617(18) 0.4636(13) 0.5872(7) 0.120(5) Uani d PDU 0.49(3) E 2
F F22' 0.1877(17) 0.4155(16) 0.6696(10) 0.196(10) Uani d PDU 0.49(3) E 2
F F23' 0.0385(14) 0.3888(11) 0.6081(10) 0.152(7) Uani d PDU 0.49(3) E 2
F F24' 0.070(2) 0.4994(17) 0.6890(9) 0.187(9) Uani d PDU 0.49(3) E 2
N N5 0.7222(4) 1.4867(2) 0.52675(18) 0.0652(11) Uani d DU 1.0 . .
C C63 0.7856(4) 1.4477(4) 0.5149(2) 0.0582(11) Uani d DU 1.0 . .
C C64 0.8661(4) 1.3990(4) 0.4995(2) 0.0726(15) Uani d DU 1.0 . .
H H64A 0.8452 1.3715 0.4598 0.109 Uiso calc R 1.0 . .
H H64B 0.8839 1.3473 0.5218 0.109 Uiso calc R 1.0 . .
H H64C 0.9236 1.4451 0.5065 0.109 Uiso calc R 1.0 . .
N N6 0.0008(11) 0.4115(14) 0.8497(10) 0.051(2) Uani d PDU 0.56(3) F 1
C C65 0.073(2) 0.4365(16) 0.8389(14) 0.044(3) Uani d PDU 0.56(3) F 1
C C66 0.153(4) 0.493(3) 0.829(2) 0.084(8) Uani d PDU 0.56(3) F 1
H H66A 0.1562 0.4728 0.7902 0.126 Uiso calc PR 0.56(3) F 1
H H66C 0.2157 0.4823 0.8546 0.126 Uiso calc PR 0.56(3) F 1
H H66B 0.1408 0.5612 0.8341 0.126 Uiso calc PR 0.56(3) F 1
N N6' 0.0180(16) 0.3879(15) 0.8506(14) 0.051(2) Uani d PDU 0.44(3) F 2
C C65' 0.069(3) 0.454(2) 0.849(2) 0.044(3) Uani d PDU 0.44(3) F 2
C C66' 0.156(4) 0.507(4) 0.844(3) 0.084(8) Uani d PDU 0.44(3) F 2
H H66D 0.1375 0.5459 0.8145 0.126 Uiso calc PR 0.44(3) F 2
H H66E 0.2035 0.4613 0.8358 0.126 Uiso calc PR 0.44(3) F 2
H H66F 0.187 0.5489 0.8797 0.126 Uiso calc PR 0.44(3) F 2
N N7 0.6941(4) 1.1403(4) 0.2935(2) 0.0751(13) Uani d DU 1.0 . .
C C67 0.7473(4) 1.0867(4) 0.3124(2) 0.0670(14) Uani d DU 1.0 . .
C C68 0.8116(5) 1.0152(5) 0.3345(2) 0.101(2) Uani d DU 1.0 . .
H H68A 0.7839 0.985 0.3605 0.152 Uiso calc R 1.0 . .
H H68B 0.8775 1.0462 0.3541 0.152 Uiso calc R 1.0 . .
H H68C 0.817 0.966 0.3038 0.152 Uiso calc R 1.0 . .
N N8 0.5196(8) 0.4160(9) -0.0541(5) 0.082(3) Uani d PDU 0.589(12) G 1
C C69 0.439(2) 0.417(4) -0.049(3) 0.068(7) Uani d PDU 0.589(12) G 1
C C70 0.3422(13) 0.4028(15) -0.0414(13) 0.070(5) Uani d PDU 0.589(12) G 1
H H70A 0.3409 0.3491 -0.0206 0.106 Uiso calc PR 0.589(12) G 1
H H70B 0.2933 0.388 -0.0778 0.106 Uiso calc PR 0.589(12) G 1
H H70C 0.3263 0.4615 -0.0203 0.106 Uiso calc PR 0.589(12) G 1
N N8' 0.4851(11) 0.4658(13) -0.0719(7) 0.082(3) Uani d PDU 0.411(12) G 2
C C69' 0.429(4) 0.420(6) -0.058(5) 0.068(7) Uani d PDU 0.411(12) G 2
C C70' 0.360(2) 0.375(2) -0.035(2) 0.070(5) Uani d PDU 0.411(12) G 2
H H70D 0.3388 0.4223 -0.0088 0.106 Uiso calc PR 0.411(12) G 2
H H70E 0.3904 0.3233 -0.0155 0.106 Uiso calc PR 0.411(12) G 2
H H70F 0.3016 0.3469 -0.0652 0.106 Uiso calc PR 0.411(12) G 2
N N9 0.8727(5) 0.7117(8) 0.6791(4) 0.152(4) Uani d U 1.0 . .
C C71 0.9581(7) 0.7305(7) 0.6917(2) 0.103(2) Uani d U 1.0 . .
C C72 1.0639(5) 0.7435(5) 0.7052(2) 0.092(2) Uani d U 1.0 . .
H H72A 1.0911 0.752 0.7458 0.139 Uiso calc R 1.0 . .
H H72B 1.0832 0.8006 0.6912 0.139 Uiso calc R 1.0 . .
H H72C 1.0898 0.6867 0.688 0.139 Uiso calc R 1.0 . .
N N10 0.5117(4) 1.0312(4) 0.8903(2) 0.0869(16) Uani d DU 1.0 . .
C C73 0.4335(4) 0.9939(4) 0.8708(2) 0.0628(13) Uani d DU 1.0 . .
C C74 0.3361(5) 0.9482(4) 0.8463(2) 0.0751(16) Uani d DU 1.0 . .
H H74A 0.3408 0.8806 0.8317 0.113 Uiso calc R 1.0 . .
H H74B 0.3014 0.981 0.8158 0.113 Uiso calc R 1.0 . .
H H74C 0.2993 0.9515 0.8747 0.113 Uiso calc R 1.0 . .
N N11 0.703(6) 0.861(6) 0.576(7) 0.089(9) Uani d PDU 0.5 H 1
C C75 0.772(2) 0.915(3) 0.594(3) 0.071(5) Uani d PDU 0.5 H 1
C C76 0.8747(18) 0.9521(17) 0.6253(13) 0.149(4) Uani d PDU 0.5 H 1
H H76A 0.8898 1.0146 0.6152 0.224 Uiso calc PR 0.5 H 1
H H76B 0.9211 0.9064 0.6159 0.224 Uiso calc PR 0.5 H 1
H H76C 0.881 0.9597 0.6655 0.224 Uiso calc PR 0.5 H 1
N N11' 0.683(6) 0.863(6) 0.571(7) 0.089(9) Uani d PDU 0.5 I 2
C C75' 0.749(2) 0.921(3) 0.585(3) 0.071(5) Uani d PDU 0.5 I 2
C C76' 0.8314(9) 0.9924(8) 0.6061(5) 0.149(4) Uani d DU 1.0 I 2
H H76D 0.8488 1.0155 0.5747 0.224 Uiso calc R 1.0 I 2
H H76E 0.8884 0.9636 0.628 0.224 Uiso calc R 1.0 I 2
H H76F 0.8133 1.0465 0.6298 0.224 Uiso calc R 1.0 I 2
N N12 0.9963(11) 0.8394(11) 0.5779(8) 0.159(9) Uani d PDU 0.5 . .
C C77 0.9460(8) 0.7704(8) 0.5588(5) 0.075(3) Uani d PDU 0.5 . .
C C78 0.8827(5) 0.6904(5) 0.5417(4) 0.0457(18) Uani d PDU 0.5 . .
H H78A 0.9016 0.6449 0.568 0.069 Uiso calc PR 0.5 . .
H H78B 0.8858 0.6605 0.5045 0.069 Uiso calc PR 0.5 . .
H H78C 0.8151 0.7081 0.5401 0.069 Uiso calc PR 0.5 . .
N N13 0.8175(14) 0.8128(18) 0.3865(13) 0.190(7) Uani d PDU 0.378(12) J 1
C C79 0.8900(11) 0.850(3) 0.4197(15) 0.205(6) Uani d PDU 0.378(12) J 1
C C80 0.9945(7) 0.8747(11) 0.4313(7) 0.271(12) Uani d PDU 0.378(12) J 1
H H80A 1.0051 0.9393 0.4226 0.407 Uiso calc PR 0.378(12) J 1
H H80B 1.0235 0.828 0.4085 0.407 Uiso calc PR 0.378(12) J 1
H H80C 1.0261 0.8738 0.4709 0.407 Uiso calc PR 0.378(12) J 1
N N13' 0.8271(7) 0.8466(9) 0.4442(7) 0.190(7) Uani d PRDU 0.622(12) J 2
C C79' 0.8956(7) 0.8412(9) 0.4262(7) 0.205(6) Uani d PRDU 0.622(12) J 2
C C80' 0.9591(8) 0.8246(16) 0.3922(7) 0.271(12) Uani d PRDU 0.622(12) J 2
H H80D 0.9318 0.7693 0.363 0.407 Uiso calc PR 0.622(12) J 2
H H80E 1.0242 0.8112 0.4146 0.407 Uiso calc PR 0.622(12) J 2
H H80F 0.9661 0.8817 0.3749 0.407 Uiso calc PR 0.622(12) J 2

loop_
_atom_site_aniso_label
_atom_site_aniso_U_11
_atom_site_aniso_U_22
_atom_site_aniso_U_33
_atom_site_aniso_U_12
_atom_site_aniso_U_13
_atom_site_aniso_U_23
S1 0.0544(8) 0.0372(7) 0.0500(7) -0.0026(5) 0.0075(5) 0.0124(5)
C1 0.042(3) 0.050(3) 0.048(3) -0.002(2) 0.002(2) 0.014(2)
C2 0.040(2) 0.047(3) 0.041(2) 0.0002(18) 0.000(2) 0.013(2)
S2 0.0419(5) 0.0354(7) 0.0394(5) 0.0009(5) 0.0059(5) 0.0050(5)
C3 0.049(2) 0.035(2) 0.034(2) -0.0003(18) 0.0058(18) 0.0076(17)
C4 0.048(3) 0.036(2) 0.035(2) 0.004(2) 0.002(2) 0.0085(17)
S3 0.0538(8) 0.0427(7) 0.0480(7) 0.0018(5) 0.0164(5) 0.0078(5)
C5 0.062(3) 0.062(3) 0.048(3) 0.010(2) 0.020(3) 0.015(2)
C6 0.078(4) 0.051(3) 0.042(3) 0.015(3) 0.022(3) 0.013(2)
S4 0.0644(8) 0.0381(7) 0.0402(5) 0.0075(5) 0.0117(5) 0.0060(5)
C7 0.096(5) 0.074(4) 0.058(3) 0.031(4) 0.036(3) 0.021(3)
O1 0.059(2) 0.050(2) 0.050(2) 0.0053(18) 0.0101(18) 0.0050(15)
C8 0.053(3) 0.062(4) 0.057(3) -0.006(2) 0.010(3) -0.007(2)
C9 0.059(3) 0.088(5) 0.058(4) 0.025(3) -0.003(3) -0.002(3)
O2 0.105(6) 0.096(4) 0.089(3) 0.062(4) 0.062(5) 0.044(3)
C10 0.158(9) 0.127(7) 0.107(6) 0.096(6) 0.085(6) 0.062(6)
C11 0.092(4) 0.049(6) 0.071(3) 0.027(4) 0.031(3) 0.006(3)
O3 0.056(4) 0.044(4) 0.055(4) 0.007(3) 0.020(3) 0.006(3)
C12 0.064(10) 0.035(9) 0.060(9) 0.004(8) 0.015(8) 0.015(7)
C13 0.072(6) 0.045(6) 0.053(5) 0.011(5) 0.019(4) 0.017(4)
O4 0.052(4) 0.083(5) 0.041(3) 0.004(4) 0.011(3) 0.007(3)
C14 0.076(9) 0.108(6) 0.032(6) 0.049(5) 0.019(6) 0.027(4)
S1' 0.0544(8) 0.0372(7) 0.0500(7) -0.0026(5) 0.0075(5) 0.0124(5)
C1' 0.042(3) 0.050(3) 0.048(3) -0.002(2) 0.002(2) 0.014(2)
C2' 0.040(2) 0.047(3) 0.041(2) 0.0002(18) 0.000(2) 0.013(2)
S2' 0.0419(5) 0.0354(7) 0.0394(5) 0.0009(5) 0.0059(5) 0.0050(5)
C3' 0.049(2) 0.035(2) 0.034(2) -0.0003(18) 0.0058(18) 0.0076(17)
C4' 0.048(3) 0.036(2) 0.035(2) 0.004(2) 0.002(2) 0.0085(17)
S3' 0.0538(8) 0.0427(7) 0.0480(7) 0.0018(5) 0.0164(5) 0.0078(5)
C5' 0.062(3) 0.062(3) 0.048(3) 0.010(2) 0.020(3) 0.015(2)
C6' 0.078(4) 0.051(3) 0.042(3) 0.015(3) 0.022(3) 0.013(2)
S4' 0.0644(8) 0.0381(7) 0.0402(5) 0.0075(5) 0.0117(5) 0.0060(5)
C7' 0.096(5) 0.074(4) 0.058(3) 0.031(4) 0.036(3) 0.021(3)
O1' 0.059(2) 0.050(2) 0.050(2) 0.0053(18) 0.0101(18) 0.0050(15)
C8' 0.053(3) 0.062(4) 0.057(3) -0.006(2) 0.010(3) -0.007(2)
C9' 0.059(3) 0.088(5) 0.058(4) 0.025(3) -0.003(3) -0.002(3)
O2' 0.105(6) 0.096(4) 0.089(3) 0.062(4) 0.062(5) 0.044(3)
C10' 0.158(9) 0.127(7) 0.107(6) 0.096(6) 0.085(6) 0.062(6)
C11' 0.092(4) 0.049(6) 0.071(3) 0.027(4) 0.031(3) 0.006(3)
O3' 0.053(7) 0.051(8) 0.056(6) 0.018(5) 0.012(5) 0.014(5)
C12' 0.09(2) 0.048(17) 0.049(10) 0.005(16) 0.012(13) -0.008(12)
C13' 0.077(11) 0.041(7) 0.052(9) -0.010(7) 0.021(8) 0.007(6)
O4' 0.067(9) 0.047(5) 0.055(6) 0.002(5) 0.024(6) 0.007(4)
C14' 0.072(13) 0.094(6) 0.037(8) 0.052(8) -0.002(9) 0.009(7)
C15 0.099(5) 0.097(4) 0.040(3) 0.060(3) 0.016(3) 0.017(3)
C16 0.085(4) 0.106(4) 0.040(3) 0.054(3) 0.010(3) 0.015(3)
C17 0.065(4) 0.122(5) 0.043(3) 0.039(3) -0.001(3) 0.011(4)
C18 0.062(4) 0.137(5) 0.049(3) 0.034(3) 0.000(3) 0.016(4)
C19 0.053(3) 0.158(6) 0.063(4) 0.023(3) 0.004(3) 0.015(4)
O5 0.055(2) 0.122(3) 0.053(2) -0.003(2) 0.0093(17) 0.019(2)
C21 0.069(3) 0.067(3) 0.051(3) -0.023(2) 0.010(2) -0.003(2)
C22 0.080(3) 0.069(4) 0.061(3) 0.009(3) 0.014(3) -0.023(3)
O6 0.063(2) 0.061(2) 0.058(2) -0.0051(16) 0.0122(16) -0.0095(16)
C20 0.062(3) 0.079(4) 0.048(3) -0.019(2) 0.005(2) 0.008(2)
C23 0.078(3) 0.081(4) 0.060(3) 0.025(3) 0.024(3) -0.016(3)
O7 0.056(2) 0.070(2) 0.064(2) 0.0076(16) 0.0232(17) -0.0163(17)
C24 0.051(3) 0.082(4) 0.068(3) 0.015(2) 0.029(2) 0.008(3)
C25 0.049(3) 0.084(4) 0.064(3) 0.000(2) 0.016(2) 0.006(3)
O8 0.053(2) 0.069(2) 0.062(2) 0.0005(16) 0.0129(16) 0.0022(17)
C26 0.057(3) 0.060(3) 0.063(3) 0.010(2) 0.009(2) 0.009(2)
C27 0.113(5) 0.035(3) 0.066(3) -0.007(3) -0.025(3) 0.003(2)
C28 0.084(3) 0.031(2) 0.058(3) -0.009(2) -0.010(2) 0.006(2)
C29 0.056(3) 0.046(3) 0.074(3) 0.000(2) -0.014(2) 0.000(2)
C30 0.052(2) 0.040(3) 0.064(3) -0.003(2) 0.005(2) -0.003(2)
C31 0.049(2) 0.024(2) 0.056(2) -0.0034(16) 0.002(2) 0.0072(17)
C32 0.053(2) 0.037(2) 0.060(3) -0.0012(18) 0.004(2) 0.013(2)
C33 0.080(3) 0.036(3) 0.057(3) -0.003(2) 0.009(2) 0.013(2)
C34 0.051(2) 0.031(2) 0.058(3) -0.0017(17) 0.008(2) 0.0118(18)
N1 0.0436(18) 0.035(2) 0.0434(18) -0.0021(14) 0.0058(15) 0.0122(14)
C35 0.041(2) 0.038(2) 0.052(2) 0.0084(16) 0.0071(18) 0.0119(18)
C36 0.036(2) 0.034(2) 0.047(2) 0.0014(15) 0.0054(17) 0.0096(16)
C37 0.038(2) 0.034(2) 0.0316(18) 0.0005(14) 0.0007(15) 0.0058(14)
C38 0.037(2) 0.048(2) 0.037(2) 0.0010(16) 0.0079(16) 0.0052(17)
C39 0.040(2) 0.045(2) 0.043(2) -0.0018(17) 0.0085(17) 0.0104(17)
C40 0.036(2) 0.034(2) 0.033(2) 0.0017(14) 0.0026(15) 0.0053(15)
C41 0.042(2) 0.041(2) 0.039(2) 0.0040(16) 0.0098(17) 0.0055(16)
C42 0.041(2) 0.042(2) 0.037(2) 0.0050(16) 0.0050(16) 0.0014(16)
N2 0.0439(18) 0.0300(18) 0.0430(18) 0.0030(13) 0.0044(14) 0.0016(13)
C43 0.035(2) 0.037(2) 0.051(2) -0.0008(15) 0.0090(17) 0.0058(17)
C44 0.038(2) 0.038(2) 0.047(2) 0.0056(16) 0.0099(17) 0.0044(17)
C45 0.046(2) 0.031(2) 0.052(2) 0.0003(16) 0.0046(18) -0.0021(17)
C46 0.049(2) 0.026(2) 0.053(2) 0.0001(16) 0.0123(18) 0.0016(16)
C47 0.052(2) 0.031(2) 0.048(2) 0.0050(17) 0.0134(18) 0.0024(16)
C48 0.050(2) 0.037(2) 0.052(2) 0.0069(17) 0.014(2) 0.0019(18)
C49 0.061(3) 0.030(2) 0.050(2) 0.0053(18) 0.012(2) 0.0060(17)
C50 0.064(3) 0.038(2) 0.058(3) 0.004(2) 0.026(2) 0.008(2)
C51 0.050(2) 0.038(2) 0.064(3) 0.0038(18) 0.017(2) 0.005(2)
C52 0.076(3) 0.033(2) 0.053(3) 0.012(2) 0.015(2) 0.0104(18)
N3 0.070(2) 0.035(2) 0.042(2) 0.0128(16) 0.0122(17) 0.0120(14)
C53 0.057(3) 0.054(3) 0.041(2) 0.015(2) 0.006(2) 0.007(2)
C54 0.051(2) 0.052(3) 0.039(2) 0.004(2) 0.0028(18) 0.0078(18)
C55 0.057(2) 0.038(2) 0.031(2) 0.0062(17) 0.0016(17) 0.0099(16)
C56 0.069(3) 0.046(3) 0.053(3) 0.007(2) 0.025(2) 0.009(2)
C57 0.082(3) 0.036(2) 0.056(3) 0.004(2) 0.031(2) 0.009(2)
C58 0.059(3) 0.044(2) 0.037(2) 0.0044(18) -0.004(2) 0.0135(17)
C59 0.062(3) 0.055(3) 0.094(4) 0.004(2) 0.003(3) 0.024(3)
C60 0.069(3) 0.054(3) 0.107(5) -0.011(3) -0.011(3) 0.025(3)
N4 0.088(3) 0.041(2) 0.054(2) -0.004(2) -0.024(2) 0.0094(18)
C61 0.092(4) 0.044(3) 0.047(3) 0.003(2) 0.000(3) 0.000(2)
C62 0.081(3) 0.042(3) 0.043(2) 0.006(2) 0.005(2) 0.003(2)
P1 0.088(4) 0.0465(9) 0.0437(11) 0.001(2) 0.0074(18) -0.0008(8)
F1 0.104(8) 0.060(6) 0.187(14) 0.012(5) 0.053(8) 0.007(6)
F2 0.126(7) 0.089(7) 0.074(6) 0.011(5) 0.046(6) 0.016(5)
F3 0.099(6) 0.068(6) 0.084(6) -0.003(4) 0.002(4) -0.013(5)
F4 0.105(9) 0.060(4) 0.092(6) 0.007(5) 0.031(5) -0.015(4)
F5 0.192(12) 0.078(6) 0.084(6) -0.030(7) 0.058(7) -0.003(4)
F6 0.132(8) 0.091(6) 0.105(7) -0.025(6) -0.049(7) 0.043(6)
P1' 0.088(4) 0.0465(9) 0.0437(11) 0.001(2) 0.0074(18) -0.0008(8)
F1' 0.170(10) 0.056(4) 0.059(5) 0.011(5) 0.044(5) 0.019(3)
F2' 0.216(11) 0.133(11) 0.083(6) 0.052(9) 0.062(7) 0.055(7)
F3' 0.097(5) 0.105(7) 0.153(11) -0.035(5) -0.017(6) 0.049(8)
F4' 0.103(7) 0.057(4) 0.183(12) -0.007(4) 0.052(7) -0.007(5)
F5' 0.167(11) 0.205(14) 0.055(4) 0.082(10) 0.036(6) 0.034(6)
F6' 0.091(5) 0.111(7) 0.169(10) -0.006(5) 0.020(6) -0.037(7)
P2 0.0440(7) 0.0919(11) 0.0586(15) 0.0219(7) 0.0214(9) 0.0405(11)
F7 0.043(4) 0.055(5) 0.057(5) 0.012(3) 0.006(4) 0.008(4)
F8 0.091(9) 0.071(6) 0.061(6) 0.002(5) 0.007(5) 0.031(5)
F9 0.133(9) 0.055(6) 0.067(6) -0.003(5) 0.048(5) 0.001(4)
F10 0.113(10) 0.166(13) 0.123(12) 0.083(8) 0.080(9) 0.085(8)
F11 0.144(12) 0.115(7) 0.085(7) 0.086(8) 0.069(7) 0.069(6)
F12 0.051(5) 0.208(13) 0.066(6) -0.020(7) 0.010(4) 0.042(7)
P2' 0.0440(7) 0.0919(11) 0.0586(15) 0.0219(7) 0.0214(9) 0.0405(11)
F7' 0.071(9) 0.108(11) 0.109(12) 0.011(7) 0.055(9) 0.030(8)
F8' 0.086(9) 0.164(13) 0.115(13) 0.033(9) 0.049(8) 0.100(12)
F9' 0.056(6) 0.174(15) 0.057(6) 0.023(6) 0.013(4) 0.039(7)
F10' 0.079(7) 0.228(16) 0.090(9) 0.081(9) 0.060(7) 0.093(8)
F11' 0.051(6) 0.126(9) 0.097(10) 0.027(6) 0.037(5) 0.070(8)
F12' 0.043(6) 0.225(15) 0.098(9) -0.031(8) 0.005(5) 0.092(9)
P3 0.0517(10) 0.068(2) 0.067(3) 0.0039(11) 0.023(2) 0.0061(18)
F13 0.075(4) 0.075(5) 0.094(5) 0.019(4) 0.024(4) -0.001(4)
F14 0.092(6) 0.122(7) 0.141(10) -0.038(6) 0.046(6) 0.017(6)
F15 0.095(5) 0.086(5) 0.071(4) 0.025(4) 0.017(3) 0.009(3)
F16 0.081(5) 0.167(8) 0.113(6) 0.012(5) 0.051(5) -0.038(6)
F17 0.050(3) 0.068(4) 0.167(8) 0.001(3) 0.021(4) -0.010(4)
F18 0.164(9) 0.164(10) 0.053(4) 0.011(7) 0.015(5) 0.012(5)
P3' 0.0517(10) 0.068(2) 0.067(3) 0.0039(11) 0.023(2) 0.0061(18)
F13' 0.103(8) 0.136(11) 0.093(6) -0.001(6) 0.056(6) 0.033(6)
F14' 0.187(13) 0.090(7) 0.082(7) -0.048(7) 0.043(7) 0.017(5)
F15' 0.052(5) 0.171(11) 0.272(16) 0.031(5) 0.052(7) 0.159(12)
F16' 0.168(9) 0.076(6) 0.145(8) 0.021(5) 0.117(8) 0.022(5)
F17' 0.154(9) 0.066(5) 0.154(10) -0.024(5) 0.065(7) 0.003(5)
F18' 0.117(7) 0.102(7) 0.139(9) 0.055(6) 0.046(6) 0.051(6)
P4 0.0563(8) 0.099(3) 0.0621(10) 0.0014(13) 0.0039(7) 0.0241(14)
F19 0.055(5) 0.159(9) 0.083(7) 0.035(5) -0.025(5) -0.019(6)
F20 0.069(5) 0.096(7) 0.102(7) 0.004(5) 0.012(5) 0.019(6)
F21 0.077(6) 0.094(6) 0.073(4) 0.002(4) 0.025(4) 0.017(4)
F22 0.094(6) 0.086(6) 0.104(7) -0.002(4) -0.025(5) 0.016(5)
F23 0.093(6) 0.195(10) 0.114(8) -0.053(6) 0.030(6) 0.054(7)
F24 0.116(10) 0.237(14) 0.071(5) 0.016(8) 0.025(5) 0.021(6)
P4' 0.0563(8) 0.099(3) 0.0621(10) 0.0014(13) 0.0039(7) 0.0241(14)
F19' 0.134(10) 0.147(10) 0.090(9) 0.077(8) 0.015(7) 0.021(8)
F20' 0.090(7) 0.087(7) 0.182(14) 0.010(5) 0.041(7) -0.037(7)
F21' 0.120(12) 0.103(9) 0.144(9) 0.026(8) 0.057(8) -0.004(7)
F22' 0.200(16) 0.139(12) 0.179(16) 0.024(10) -0.092(12) 0.063(14)
F23' 0.109(10) 0.138(9) 0.166(15) -0.043(7) -0.032(9) 0.030(9)
F24' 0.22(2) 0.27(2) 0.096(10) -0.044(15) 0.073(13) 0.053(10)
N5 0.076(3) 0.065(3) 0.051(2) -0.002(2) 0.014(2) 0.006(2)
C63 0.066(3) 0.056(3) 0.046(3) -0.006(2) 0.002(2) 0.010(2)
C64 0.070(3) 0.070(4) 0.078(4) 0.005(3) 0.019(3) 0.013(3)
N6 0.030(5) 0.043(7) 0.080(3) 0.020(4) 0.015(5) 0.003(6)
C65 0.049(3) 0.035(8) 0.045(12) 0.011(6) 0.018(4) -0.014(6)
C66 0.089(6) 0.047(13) 0.13(3) 0.005(6) 0.062(15) 0.012(12)
N6' 0.030(5) 0.043(7) 0.080(3) 0.020(4) 0.015(5) 0.003(6)
C65' 0.049(3) 0.035(8) 0.045(12) 0.011(6) 0.018(4) -0.014(6)
C66' 0.089(6) 0.047(13) 0.13(3) 0.005(6) 0.062(15) 0.012(12)
N7 0.075(3) 0.082(4) 0.067(3) 0.025(3) 0.015(2) 0.008(2)
C67 0.066(3) 0.070(4) 0.059(3) 0.008(3) 0.011(3) 0.004(3)
C68 0.111(6) 0.090(5) 0.102(5) 0.033(4) 0.014(4) 0.032(4)
N8 0.080(6) 0.083(8) 0.086(7) -0.019(4) 0.045(5) -0.013(5)
C69 0.071(7) 0.077(5) 0.06(2) -0.019(5) 0.035(12) -0.007(6)
C70 0.081(7) 0.059(13) 0.081(8) -0.008(6) 0.043(8) 0.004(8)
N8' 0.080(6) 0.083(8) 0.086(7) -0.019(4) 0.045(5) -0.013(5)
C69' 0.071(7) 0.077(5) 0.06(2) -0.019(5) 0.035(12) -0.007(6)
C70' 0.081(7) 0.059(13) 0.081(8) -0.008(6) 0.043(8) 0.004(8)
N9 0.100(5) 0.208(10) 0.161(8) 0.009(6) 0.071(6) 0.006(7)
C71 0.096(4) 0.141(7) 0.081(5) 0.019(5) 0.043(4) 0.010(5)
C72 0.090(4) 0.117(6) 0.071(4) 0.001(4) 0.031(4) 0.003(4)
N10 0.077(3) 0.080(4) 0.107(4) 0.016(3) 0.034(3) 0.006(3)
C73 0.080(3) 0.048(3) 0.067(3) 0.010(2) 0.033(3) 0.004(2)
C74 0.101(4) 0.057(4) 0.068(4) -0.007(3) 0.034(3) -0.001(3)
N11 0.09(2) 0.088(5) 0.088(17) 0.002(15) 0.01(2) 0.029(5)
C75 0.070(13) 0.066(6) 0.067(13) 0.018(10) -0.005(13) 0.020(5)
C76 0.171(10) 0.085(8) 0.142(9) -0.035(6) -0.038(7) 0.015(5)
N11' 0.09(2) 0.088(5) 0.088(17) 0.002(15) 0.01(2) 0.029(5)
C75' 0.070(13) 0.066(6) 0.067(13) 0.018(10) -0.005(13) 0.020(5)
C76' 0.171(10) 0.085(8) 0.142(9) -0.035(6) -0.038(7) 0.015(5)
N12 0.113(11) 0.144(13) 0.191(18) -0.070(10) -0.038(11) 0.094(12)
C77 0.064(7) 0.084(8) 0.078(8) 0.018(5) 0.016(6) 0.024(6)
C78 0.048(5) 0.049(5) 0.047(5) 0.024(3) 0.015(4) 0.018(4)
N13 0.106(7) 0.110(10) 0.40(2) 0.024(6) 0.102(10) 0.112(13)
C79 0.100(7) 0.224(13) 0.357(16) 0.047(7) 0.077(9) 0.224(12)
C80 0.132(10) 0.37(3) 0.35(3) -0.025(15) 0.092(14) 0.14(2)
N13' 0.106(7) 0.110(10) 0.40(2) 0.024(6) 0.102(10) 0.112(13)
C79' 0.100(7) 0.224(13) 0.357(16) 0.047(7) 0.077(9) 0.224(12)
C80' 0.132(10) 0.37(3) 0.35(3) -0.025(15) 0.092(14) 0.14(2)

loop_
_atom_type_symbol
_atom_type_description
_atom_type_scat_dispersion_real
_atom_type_scat_dispersion_imag
_atom_type_scat_source
C C 0.0181 0.0091 'International Tables Vol C Tables 4.2.6.8 and 6.1.1.4'
H H 0.0000 0.0000 'International Tables Vol C Tables 4.2.6.8 and 6.1.1.4'
N N 0.0311 0.0180 'International Tables Vol C Tables 4.2.6.8 and 6.1.1.4'
O O 0.0492 0.0322 'International Tables Vol C Tables 4.2.6.8 and 6.1.1.4'
F F 0.0727 0.0534 'International Tables Vol C Tables 4.2.6.8 and 6.1.1.4'
P P 0.2955 0.4335 'International Tables Vol C Tables 4.2.6.8 and 6.1.1.4'
S S 0.3331 0.5567 'International Tables Vol C Tables 4.2.6.8 and 6.1.1.4'

loop_
_geom_angle_atom_site_label_1
_geom_angle_atom_site_label_2
_geom_angle_atom_site_label_3
_geom_angle
C1 S1 C3 95.8(2)
C2 C1 S1 119.5(4)
C2 C1 H1A 120.2
S1 C1 H1A 120.2
C1 C2 C26 127.1(5)
C1 C2 S2 114.7(4)
C26 C2 S2 118.1(4)
C3 S2 C2 95.9(2)
C4 C3 S1 124.4(4)
C4 C3 S2 121.8(4)
S1 C3 S2 113.8(3)
C3 C4 S4 122.6(4)
C3 C4 S3 123.0(4)
S4 C4 S3 114.4(3)
C5 S3 C4 94.6(3)
C6 C5 S3 118.4(5)
C6 C5 H5A 120.8
S3 C5 H5A 120.8
C5 C6 C7 125.4(6)
C5 C6 S4 116.9(5)
C7 C6 S4 117.7(5)
C4 S4 C6 95.4(3)
O1 C7 C6 113.4(5)
O1 C7 H7A 108.9
C6 C7 H7A 108.9
O1 C7 H7B 108.9
C6 C7 H7B 108.9
H7A C7 H7B 107.7
C7 O1 C8 112.6(5)
O1 C8 C9 109.0(5)
O1 C8 H8A 109.9
C9 C8 H8A 109.8
O1 C8 H8B 109.9
C9 C8 H8B 109.9
H8A C8 H8B 108.3
O2 C9 C8 110.9(5)
O2 C9 H9A 109.4
C8 C9 H9A 109.5
O2 C9 H9B 109.5
C8 C9 H9B 109.5
H9A C9 H9B 108.1
C9 O2 C10 103.1(7)
C11 C10 O2 113.0(8)
C11 C10 H10A 110.0
O2 C10 H10A 109.7
C11 C10 H10B 108.0
O2 C10 H10B 108.3
H10A C10 H10B 107.6
C10 C11 O3 115.1(11)
C10 C11 H11A 109.6
O3 C11 H11A 108.6
C10 C11 H11B 107.7
O3 C11 H11B 108.2
H11A C11 H11B 107.4
C11 O3 C12 112.5(9)
O3 C12 C13 111.0(11)
O3 C12 H12A 109.4
C13 C12 H12A 109.5
O3 C12 H12B 109.4
C13 C12 H12B 109.4
H12A C12 H12B 108.0
O4 C13 C12 110.6(12)
O4 C13 H13A 109.4
C12 C13 H13A 109.6
O4 C13 H13B 109.6
C12 C13 H13B 109.5
H13A C13 H13B 108.1
C13 O4 C14 112.6(7)
O4 C14 C15 115.3(10)
O4 C14 H14A 108.4
C15 C14 H14A 108.4
O4 C14 H14B 108.4
C15 C14 H14B 108.5
H14A C14 H14B 107.5
C1' S1' C3' 94.7(10)
C2' C1' S1' 121.0(17)
C2' C1' H1'A 119.5
S1' C1' H1'A 119.5
C1' C2' S2' 113.8(16)
C3' S2' C2' 95.8(9)
C4' C3' S1' 121.9(15)
C4' C3' S2' 121.1(15)
S1' C3' S2' 114.4(10)
C3' C4' S4' 121.4(13)
C3' C4' S3' 124.7(14)
S4' C4' S3' 113.5(10)
C5' S3' C4' 95.6(10)
C6' C5' S3' 118.2(16)
C6' C5' H5'A 120.9
S3' C5' H5'A 120.9
C5' C6' C7' 125.(2)
C5' C6' S4' 116.7(15)
C7' C6' S4' 117.8(18)
C4' S4' C6' 95.9(9)
O1' C7' C6' 115.(2)
O1' C7' H7'A 108.6
C6' C7' H7'A 108.6
O1' C7' H7'B 108.6
C6' C7' H7'B 108.7
H7'A C7' H7'B 107.6
C7' O1' C8' 113.(2)
O1' C8' C9' 112.(3)
O1' C8' H8'A 109.4
C9' C8' H8'A 109.3
O1' C8' H8'B 109.3
C9' C8' H8'B 109.1
H8'A C8' H8'B 107.9
O2' C9' C8' 112.(3)
O2' C9' H9'A 109.4
C8' C9' H9'A 109.4
O2' C9' H9'B 109.2
C8' C9' H9'B 109.2
H9'A C9' H9'B 108.0
C9' O2' C10' 102.(3)
C11' C10' O2' 111.(3)
C11' C10' H10C 109.5
O2' C10' H10C 110.1
C11' C10' H10D 110.8
O2' C10' H10D 107.8
H10C C10' H10D 107.9
C10' C11' O3' 113.(4)
C10' C11' H11C 107.0
O3' C11' H11C 106.7
C10' C11' H11D 110.2
O3' C11' H11D 112.1
H11C C11' H11D 107.7
C12' O3' C11' 117.(2)
O3' C12' C13' 109.8(17)
O3' C12' H12C 109.5
C13' C12' H12C 109.7
O3' C12' H12D 109.9
C13' C12' H12D 109.8
H12C C12' H12D 108.2
O4' C13' C12' 109.1(18)
O4' C13' H13C 109.7
C12' C13' H13C 109.8
O4' C13' H13D 110.0
C12' C13' H13D 109.9
H13C C13' H13D 108.3
C14' O4' C13' 112.8(14)
C15 C14' O4' 110.(2)
C15 C14' H14C 109.5
O4' C14' H14C 109.5
C15 C14' H14D 109.7
O4' C14' H14D 109.9
H14C C14' H14D 108.0
C14' C15 C16 166.0(11)
C14' C15 C14 15.9(11)
C16 C15 C14 176.3(7)
C15 C16 C17 177.0(7)
C18 C17 C16 177.8(8)
C17 C18 C19 176.7(8)
C18 C19 O5 112.4(5)
C18 C19 H19A 109.1
O5 C19 H19A 109.1
C18 C19 H19B 109.1
O5 C19 H19B 109.1
H19A C19 H19B 107.9
C20 O5 C19 111.9(5)
O6 C21 C20 110.5(4)
O6 C21 H21A 109.6
C20 C21 H21A 109.6
O6 C21 H21B 109.5
C20 C21 H21B 109.5
H21A C21 H21B 108.1
O6 C22 C23 109.0(5)
O6 C22 H22A 109.9
C23 C22 H22A 109.9
O6 C22 H22B 109.9
C23 C22 H22B 109.9
H22A C22 H22B 108.3
C21 O6 C22 114.6(4)
O5 C20 C21 109.0(5)
O5 C20 H20A 109.9
C21 C20 H20A 109.9
O5 C20 H20B 109.9
C21 C20 H20B 109.9
H20A C20 H20B 108.3
O7 C23 C22 109.2(4)
O7 C23 H23C 109.8
C22 C23 H23C 109.8
O7 C23 H23D 109.8
C22 C23 H23D 109.8
H23C C23 H23D 108.3
C23 O7 C24 110.5(4)
O7 C24 C25 110.6(4)
O7 C24 H24A 109.6
C25 C24 H24A 109.5
O7 C24 H24B 109.5
C25 C24 H24B 109.5
H24A C24 H24B 108.1
O8 C25 C24 109.5(5)
O8 C25 H25A 109.8
C24 C25 H25A 109.8
O8 C25 H25E 109.8
C24 C25 H25E 109.8
H25A C25 H25E 108.2
C25 O8 C26 112.4(4)
O8 C26 C2 112.8(4)
O8 C26 H26A 109.1
C2 C26 H26A 109.0
O8 C26 H26B 109.0
C2 C26 H26B 109.0
H26A C26 H26B 107.8
N4 C27 C28 108.6(4)
N4 C27 H27A 110.0
C28 C27 H27A 110.0
N4 C27 H27B 110.0
C28 C27 H27B 110.0
H27A C27 H27B 108.4
C29 C28 C33 119.7(5)
C29 C28 C27 118.2(6)
C33 C28 C27 121.9(6)
C28 C29 C30 120.6(5)
C28 C29 H29A 119.7
C30 C29 H29A 119.7
C31 C30 C29 118.8(5)
C31 C30 H30A 120.6
C29 C30 H30A 120.6
C32 C31 C30 120.0(4)
C32 C31 C34 121.1(4)
C30 C31 C34 118.7(4)
C31 C32 C33 120.4(5)
C31 C32 H32A 119.8
C33 C32 H32A 119.8
C28 C33 C32 120.4(5)
C28 C33 H33A 119.8
C32 C33 H33A 119.8
N1 C34 C31 107.9(3)
N1 C34 H34A 110.1
C31 C34 H34A 110.1
N1 C34 H34B 110.1
C31 C34 H34B 110.1
H34A C34 H34B 108.4
C35 N1 C39 121.2(4)
C35 N1 C34 119.9(4)
C39 N1 C34 118.7(4)
N1 C35 C36 120.6(4)
N1 C35 H35A 119.7
C36 C35 H35A 119.7
C35 C36 C37 119.9(4)
C35 C36 H36A 120.0
C37 C36 H36A 120.1
C36 C37 C38 117.9(4)
C36 C37 C40 120.3(4)
C38 C37 C40 121.8(4)
C39 C38 C37 120.3(4)
C39 C38 H38A 119.9
C37 C38 H38A 119.9
N1 C39 C38 120.0(4)
N1 C39 H39A 120.0
C38 C39 H39A 120.0
C44 C40 C41 117.9(4)
C44 C40 C37 120.9(4)
C41 C40 C37 121.2(4)
C42 C41 C40 120.2(4)
C42 C41 H41A 119.9
C40 C41 H41A 119.9
N2 C42 C41 120.1(4)
N2 C42 H42A 120.0
C41 C42 H42A 120.0
C42 N2 C43 120.9(4)
C42 N2 C45 119.0(4)
C43 N2 C45 119.7(4)
N2 C43 C44 120.8(4)
N2 C43 H43A 119.6
C44 C43 H43A 119.6
C43 C44 C40 120.1(4)
C43 C44 H44A 119.9
C40 C44 H44A 120.0
N2 C45 C46 108.1(3)
N2 C45 H45A 110.1
C46 C45 H45A 110.1
N2 C45 H45B 110.1
C46 C45 H45B 110.1
H45A C45 H45B 108.4
C47 C46 C51 118.7(4)
C47 C46 C45 120.6(4)
C51 C46 C45 120.6(4)
C46 C47 C48 120.3(4)
C46 C47 H47A 119.8
C48 C47 H47A 119.9
C47 C48 C49 120.8(4)
C47 C48 H48A 119.6
C49 C48 H48A 119.6
C50 C49 C48 118.2(4)
C50 C49 C52 120.8(4)
C48 C49 C52 120.8(4)
C51 C50 C49 121.0(4)
C51 C50 H50A 119.5
C49 C50 H50A 119.5
C50 C51 C46 121.0(4)
C50 C51 H51A 119.5
C46 C51 H51A 119.5
C49 C52 N3 108.4(3)
C49 C52 H52A 110.0
N3 C52 H52A 110.0
C49 C52 H52B 110.0
N3 C52 H52B 110.0
H52A C52 H52B 108.4
C57 N3 C53 120.7(4)
C57 N3 C52 118.7(4)
C53 N3 C52 120.2(4)
N3 C53 C54 121.1(5)
N3 C53 H53A 119.5
C54 C53 H53A 119.5
C53 C54 C55 120.6(5)
C53 C54 H54A 119.7
C55 C54 H54A 119.7
C56 C55 C54 116.4(4)
C56 C55 C58 121.6(4)
C54 C55 C58 121.9(4)
C55 C56 C57 120.8(5)
C55 C56 H56A 119.6
C57 C56 H56A 119.6
N3 C57 C56 120.3(5)
N3 C57 H57A 119.8
C56 C57 H57A 119.8
C59 C58 C62 117.3(5)
C59 C58 C55 121.1(5)
C62 C58 C55 121.4(5)
C58 C59 C60 119.6(6)
C58 C59 H59A 120.2
C60 C59 H59A 120.2
N4 C60 C59 121.8(6)
N4 C60 H60A 119.1
C59 C60 H60A 119.1
C61 N4 C60 119.5(5)
C61 N4 C27 121.4(6)
C60 N4 C27 118.7(6)
N4 C61 C62 121.3(6)
N4 C61 H61 119.3
C62 C61 H61 119.4
C58 C62 C61 120.3(6)
C58 C62 H62 119.8
C61 C62 H62 119.8
F2 P1 F3 91.7(6)
F2 P1 F4 89.4(5)
F3 P1 F4 90.3(6)
F2 P1 F6 89.6(6)
F3 P1 F6 178.7(7)
F4 P1 F6 89.2(6)
F2 P1 F1 89.9(6)
F3 P1 F1 90.5(6)
F4 P1 F1 179.0(7)
F6 P1 F1 90.0(6)
F2 P1 F5 179.6(7)
F3 P1 F5 88.1(5)
F4 P1 F5 91.0(5)
F6 P1 F5 90.6(6)
F1 P1 F5 89.7(6)
F2' P1' F4' 91.2(7)
F2' P1' F6' 88.2(8)
F4' P1' F6' 92.7(7)
F2' P1' F1' 90.5(6)
F4' P1' F1' 177.8(7)
F6' P1' F1' 88.8(7)
F2' P1' F5' 177.1(9)
F4' P1' F5' 91.3(7)
F6' P1' F5' 93.1(7)
F1' P1' F5' 86.9(6)
F2' P1' F3' 91.8(8)
F4' P1' F3' 87.2(7)
F6' P1' F3' 179.9(11)
F1' P1' F3' 91.4(7)
F5' P1' F3' 86.9(8)
F8 P2 F12 90.1(8)
F8 P2 F7 91.5(8)
F12 P2 F7 89.4(7)
F8 P2 F11 177.2(9)
F12 P2 F11 91.9(8)
F7 P2 F11 90.4(7)
F8 P2 F10 88.3(8)
F12 P2 F10 91.1(8)
F7 P2 F10 179.5(10)
F11 P2 F10 89.8(8)
F8 P2 F9 89.7(7)
F12 P2 F9 179.8(10)
F7 P2 F9 90.7(7)
F11 P2 F9 88.3(8)
F10 P2 F9 88.9(8)
F7' P2' F12' 91.4(10)
F7' P2' F8' 91.2(10)
F12' P2' F8' 89.8(10)
F7' P2' F10' 179.6(12)
F12' P2' F10' 88.7(10)
F8' P2' F10' 89.2(10)
F7' P2' F9' 90.0(9)
F12' P2' F9' 178.4(12)
F8' P2' F9' 90.9(10)
F10' P2' F9' 89.9(9)
F7' P2' F11' 89.0(10)
F12' P2' F11' 90.6(9)
F8' P2' F11' 179.5(12)
F10' P2' F11' 90.6(10)
F9' P2' F11' 88.7(8)
F14 P3 F15 90.1(7)
F14 P3 F18 91.8(7)
F15 P3 F18 177.7(7)
F14 P3 F16 91.3(7)
F15 P3 F16 87.1(5)
F18 P3 F16 94.2(7)
F14 P3 F13 92.1(7)
F15 P3 F13 88.6(5)
F18 P3 F13 90.0(6)
F16 P3 F13 174.5(7)
F14 P3 F17 178.5(7)
F15 P3 F17 89.8(5)
F18 P3 F17 88.4(6)
F16 P3 F17 87.2(6)
F13 P3 F17 89.4(5)
F16' P3' F17' 91.0(7)
F16' P3' F15' 91.3(7)
F17' P3' F15' 89.6(8)
F16' P3' F18' 89.6(7)
F17' P3' F18' 93.1(7)
F15' P3' F18' 177.1(10)
F16' P3' F13' 179.2(8)
F17' P3' F13' 89.4(7)
F15' P3' F13' 89.5(8)
F18' P3' F13' 89.6(7)
F16' P3' F14' 88.2(7)
F17' P3' F14' 178.2(10)
F15' P3' F14' 88.8(9)
F18' P3' F14' 88.5(8)
F13' P3' F14' 91.5(8)
F19 P4 F24 92.3(8)
F19 P4 F23 90.7(8)
F24 P4 F23 91.9(8)
F19 P4 F20 91.9(8)
F24 P4 F20 87.7(8)
F23 P4 F20 177.3(10)
F19 P4 F22 178.1(9)
F24 P4 F22 89.4(8)
F23 P4 F22 88.1(8)
F20 P4 F22 89.2(7)
F19 P4 F21 89.4(8)
F24 P4 F21 177.7(9)
F23 P4 F21 89.6(6)
F20 P4 F21 90.7(7)
F22 P4 F21 89.0(7)
F19' P4' F24' 91.7(9)
F19' P4' F22' 179.2(13)
F24' P4' F22' 88.2(10)
F19' P4' F20' 90.0(10)
F24' P4' F20' 89.0(9)
F22' P4' F20' 89.2(10)
F19' P4' F21' 90.9(9)
F24' P4' F21' 175.5(10)
F22' P4' F21' 89.2(10)
F20' P4' F21' 87.3(8)
F19' P4' F23' 90.2(9)
F24' P4' F23' 94.9(10)
F22' P4' F23' 90.6(10)
F20' P4' F23' 176.1(10)
F21' P4' F23' 88.7(9)
N5 C63 C64 179.5(6)
C63 C64 H64A 109.5
C63 C64 H64B 109.5
H64A C64 H64B 109.5
C63 C64 H64C 109.5
H64A C64 H64C 109.5
H64B C64 H64C 109.5
N6 C65 C66 165.(3)
N6' C65' C66' 158.(4)
C65' C66' H66D 109.3
C65' C66' H66E 109.6
H66D C66' H66E 109.5
C65' C66' H66F 109.5
H66D C66' H66F 109.5
H66E C66' H66F 109.5
N7 C67 C68 177.3(7)
C67 C68 H68A 109.5
C67 C68 H68B 109.5
H68A C68 H68B 109.5
C67 C68 H68C 109.4
H68A C68 H68C 109.5
H68B C68 H68C 109.5
N8 C69 C70 171.(3)
N8' C69' C70' 172.(10)
C69' C70' H70D 109.5
C69' C70' H70E 109.1
H70D C70' H70E 109.5
C69' C70' H70F 109.8
H70D C70' H70F 109.5
H70E C70' H70F 109.5
N9 C71 C72 174.2(11)
C71 C72 H72A 109.4
C71 C72 H72B 109.4
H72A C72 H72B 109.5
C71 C72 H72C 109.6
H72A C72 H72C 109.5
H72B C72 H72C 109.5
N10 C73 C74 179.6(8)
C73 C74 H74A 109.5
C73 C74 H74B 109.5
H74A C74 H74B 109.5
C73 C74 H74C 109.4
H74A C74 H74C 109.5
H74B C74 H74C 109.5
N11 C75 C76 158.(5)
N11' C75' C76' 177.(10)
C75' C76' H76D 108.2
C75' C76' H76E 109.4
H76D C76' H76E 109.5
C75' C76' H76F 110.8
H76D C76' H76F 109.5
H76E C76' H76F 109.5
N12 C77 C78 173.4(17)
C77 C78 H78A 109.5
C77 C78 H78B 109.4
H78A C78 H78B 109.5
C77 C78 H78C 109.5
H78A C78 H78C 109.5
H78B C78 H78C 109.5
N13 C79 C80 146.(3)
N13' C79' C80' 165.2(6)
C79' C80' H80D 109.3
C79' C80' H80E 109.5
H80D C80' H80E 109.4
C79' C80' H80F 109.6
H80D C80' H80F 109.6
H80E C80' H80F 109.5

loop_
_geom_bond_atom_site_label_1
_geom_bond_atom_site_label_2
_geom_bond_distance
S1 C1 1.741(6)
S1 C3 1.746(5)
C1 C2 1.351(7)
C1 H1A 0.95
C2 C26 1.474(7)
C2 S2 1.781(5)
S2 C3 1.781(5)
C3 C4 1.323(8)
C4 S4 1.746(5)
C4 S3 1.775(5)
S3 C5 1.739(6)
C5 C6 1.338(8)
C5 H5A 0.95
C6 C7 1.513(8)
C6 S4 1.753(6)
C7 O1 1.420(7)
C7 H7A 0.99
C7 H7B 0.99
O1 C8 1.431(7)
C8 C9 1.486(10)
C8 H8A 0.99
C8 H8B 0.99
C9 O2 1.408(10)
C9 H9A 0.99
C9 H9B 0.99
O2 C10 1.444(9)
C10 C11 1.403(14)
C10 H10A 0.99
C10 H10B 0.99
C11 O3 1.406(9)
C11 H11A 0.99
C11 H11B 0.99
O3 C12 1.411(11)
C12 C13 1.500(14)
C12 H12A 0.99
C12 H12B 0.99
C13 O4 1.421(10)
C13 H13A 0.99
C13 H13B 0.99
O4 C14 1.432(10)
C14 C15 1.59(2)
C14 H14A 0.99
C14 H14B 0.99
S1' C1' 1.739(18)
S1' C3' 1.755(16)
C1' C2' 1.35(2)
C1' H1'A 0.95
C2' S2' 1.788(17)
S2' C3' 1.782(17)
C3' C4' 1.324(17)
C4' S4' 1.752(16)
C4' S3' 1.773(16)
S3' C5' 1.727(18)
C5' C6' 1.345(18)
C5' H5'A 0.95
C6' C7' 1.51(2)
C6' S4' 1.752(18)
C7' O1' 1.43(2)
C7' H7'A 0.99
C7' H7'B 0.99
O1' C8' 1.42(2)
C8' C9' 1.48(2)
C8' H8'A 0.99
C8' H8'B 0.99
C9' O2' 1.41(2)
C9' H9'A 0.99
C9' H9'B 0.99
O2' C10' 1.46(2)
C10' C11' 1.42(3)
C10' H10C 0.99
C10' H10D 0.99
C11' O3' 1.41(2)
C11' H11C 0.99
C11' H11D 0.99
O3' C12' 1.400(16)
C12' C13' 1.519(18)
C12' H12C 0.99
C12' H12D 0.99
C13' O4' 1.418(13)
C13' H13C 0.99
C13' H13D 0.99
O4' C14' 1.418(14)
C14' C15 1.24(2)
C14' H14C 0.99
C14' H14D 0.99
C15 C16 1.236(11)
C16 C17 1.361(11)
C17 C18 1.196(11)
C18 C19 1.433(12)
C19 O5 1.456(9)
C19 H19A 0.99
C19 H19B 0.99
O5 C20 1.390(7)
C21 O6 1.414(6)
C21 C20 1.468(8)
C21 H21A 0.99
C21 H21B 0.99
C22 O6 1.425(7)
C22 C23 1.482(9)
C22 H22A 0.99
C22 H22B 0.99
C20 H20A 0.99
C20 H20B 0.99
C23 O7 1.415(6)
C23 H23C 0.99
C23 H23D 0.99
O7 C24 1.419(6)
C24 C25 1.470(8)
C24 H24A 0.99
C24 H24B 0.99
C25 O8 1.399(7)
C25 H25A 0.99
C25 H25E 0.99
O8 C26 1.434(6)
C26 H26A 0.99
C26 H26B 0.99
C27 N4 1.490(7)
C27 C28 1.528(7)
C27 H27A 0.99
C27 H27B 0.99
C28 C29 1.368(9)
C28 C33 1.371(8)
C29 C30 1.413(8)
C29 H29A 0.95
C30 C31 1.389(7)
C30 H30A 0.95
C31 C32 1.370(7)
C31 C34 1.511(6)
C32 C33 1.394(7)
C32 H32A 0.95
C33 H33A 0.95
C34 N1 1.495(5)
C34 H34A 0.99
C34 H34B 0.99
N1 C35 1.340(5)
N1 C39 1.345(6)
C35 C36 1.381(6)
C35 H35A 0.95
C36 C37 1.386(6)
C36 H36A 0.95
C37 C38 1.396(6)
C37 C40 1.490(6)
C38 C39 1.377(6)
C38 H38A 0.95
C39 H39A 0.95
C40 C44 1.388(6)
C40 C41 1.391(6)
C41 C42 1.379(6)
C41 H41A 0.95
C42 N2 1.344(5)
C42 H42A 0.95
N2 C43 1.342(5)
N2 C45 1.491(5)
C43 C44 1.369(6)
C43 H43A 0.95
C44 H44A 0.95
C45 C46 1.511(6)
C45 H45A 0.99
C45 H45B 0.99
C46 C47 1.388(6)
C46 C51 1.401(6)
C47 C48 1.392(6)
C47 H47A 0.95
C48 C49 1.400(6)
C48 H48A 0.95
C49 C50 1.395(7)
C49 C52 1.509(6)
C50 C51 1.369(7)
C50 H50A 0.95
C51 H51A 0.95
C52 N3 1.518(6)
C52 H52A 0.99
C52 H52B 0.99
N3 C57 1.336(6)
N3 C53 1.340(6)
C53 C54 1.357(7)
C53 H53A 0.95
C54 C55 1.413(7)
C54 H54A 0.95
C55 C56 1.386(7)
C55 C58 1.477(6)
C56 C57 1.384(7)
C56 H56A 0.95
C57 H57A 0.95
C58 C59 1.383(8)
C58 C62 1.378(7)
C59 C60 1.388(9)
C59 H59A 0.95
C60 N4 1.339(9)
C60 H60A 0.95
N4 C61 1.316(8)
C61 C62 1.398(7)
C61 H61 0.95
C62 H62 0.95
P1 F2 1.567(8)
P1 F3 1.573(9)
P1 F4 1.574(9)
P1 F6 1.577(9)
P1 F1 1.582(9)
P1 F5 1.578(9)
P1' F2' 1.556(9)
P1' F4' 1.570(9)
P1' F6' 1.571(9)
P1' F1' 1.594(8)
P1' F5' 1.576(9)
P1' F3' 1.588(9)
P2 F8 1.574(9)
P2 F12 1.575(9)
P2 F7 1.573(9)
P2 F11 1.593(9)
P2 F10 1.586(9)
P2 F9 1.600(9)
P2' F7' 1.574(10)
P2' F12' 1.576(10)
P2' F8' 1.571(10)
P2' F10' 1.592(10)
P2' F9' 1.591(10)
P2' F11' 1.588(10)
P3 F14 1.548(9)
P3 F15 1.572(7)
P3 F18 1.575(7)
P3 F16 1.588(8)
P3 F13 1.577(8)
P3 F17 1.600(8)
P3' F16' 1.562(8)
P3' F17' 1.564(9)
P3' F15' 1.565(8)
P3' F18' 1.565(8)
P3' F13' 1.572(8)
P3' F14' 1.578(10)
P4 F19 1.560(9)
P4 F24 1.567(10)
P4 F23 1.576(10)
P4 F20 1.571(9)
P4 F22 1.582(9)
P4 F21 1.582(9)
P4' F19' 1.565(10)
P4' F24' 1.563(10)
P4' F22' 1.572(10)
P4' F20' 1.573(10)
P4' F21' 1.580(10)
P4' F23' 1.574(10)
N5 C63 1.142(6)
C63 C64 1.448(7)
C64 H64A 0.98
C64 H64B 0.98
C64 H64C 0.98
N6 C65 1.165(11)
C65 C66 1.451(11)
C66 H66A 0.98
C66 H66C 0.98
C66 H66B 0.98
N6' C65' 1.166(13)
C65' C66' 1.451(13)
C66' H66D 0.98
C66' H66E 0.98
C66' H66F 0.98
N7 C67 1.142(6)
C67 C68 1.448(7)
C68 H68A 0.98
C68 H68B 0.98
C68 H68C 0.98
N8 C69 1.163(13)
C69 C70 1.437(12)
C70 H70A 0.98
C70 H70B 0.98
C70 H70C 0.98
N8' C69' 1.154(14)
C69' C70' 1.429(14)
C70' H70D 0.98
C70' H70E 0.98
C70' H70F 0.98
N9 C71 1.166(11)
C71 C72 1.431(11)
C72 H72A 0.98
C72 H72B 0.98
C72 H72C 0.98
N10 C73 1.150(7)
C73 C74 1.431(7)
C74 H74A 0.98
C74 H74B 0.98
C74 H74C 0.98
N11 C75 1.162(12)
C75 C76 1.484(13)
C76 H76A 0.98
C76 H76B 0.98
C76 H76C 0.98
N11' C75' 1.160(12)
C75' C76' 1.437(13)
C76' H76D 0.98
C76' H76E 0.98
C76' H76F 0.98
N12 C77 1.146(11)
C77 C78 1.354(11)
C78 H78A 0.98
C78 H78B 0.98
C78 H78C 0.98
N13 C79 1.183(15)
C79 C80 1.437(14)
C80 H80A 0.98
C80 H80B 0.98
C80 H80C 0.98
N13' C79' 1.163(5)
C79' C80' 1.391(7)
C80' H80D 0.9804
C80' H80E 0.9801
C80' H80F 0.9791

loop_
_geom_torsion_atom_site_label_1
_geom_torsion_atom_site_label_2
_geom_torsion_atom_site_label_3
_geom_torsion_atom_site_label_4
_geom_torsion
C3 S1 C1 C2 2.3(4)
S1 C1 C2 C26 -174.9(4)
S1 C1 C2 S2 1.0(5)
C1 C2 S2 C3 -3.7(4)
C26 C2 S2 C3 172.6(4)
C1 S1 C3 C4 174.7(4)
C1 S1 C3 S2 -4.7(3)
C2 S2 C3 C4 -174.3(4)
C2 S2 C3 S1 5.1(3)
S1 C3 C4 S4 3.1(6)
S2 C3 C4 S4 -177.5(3)
S1 C3 C4 S3 -175.8(3)
S2 C3 C4 S3 3.5(6)
C3 C4 S3 C5 174.0(4)
S4 C4 S3 C5 -5.0(3)
C4 S3 C5 C6 3.0(5)
S3 C5 C6 C7 -177.8(5)
S3 C5 C6 S4 0.0(7)
C3 C4 S4 C6 -174.0(4)
S3 C4 S4 C6 5.0(3)
C5 C6 S4 C4 -3.1(5)
C7 C6 S4 C4 174.9(5)
C5 C6 C7 O1 -123.8(7)
S4 C6 C7 O1 58.3(7)
C6 C7 O1 C8 65.5(7)
C7 O1 C8 C9 165.0(5)
O1 C8 C9 O2 65.2(8)
C8 C9 O2 C10 162.7(7)
C9 O2 C10 C11 -161.1(11)
O2 C10 C11 O3 61.8(16)
C10 C11 O3 C12 169.8(14)
C11 O3 C12 C13 179.0(13)
O3 C12 C13 O4 -69.(2)
C12 C13 O4 C14 -177.0(11)
C13 O4 C14 C15 -74.2(15)
C3' S1' C1' C2' 4.(4)
S1' C1' C2' S2' -1.(4)
C1' C2' S2' C3' -3.(3)
C1' S1' C3' C4' -168.(4)
C1' S1' C3' S2' -6.(3)
C2' S2' C3' C4' 168.(4)
C2' S2' C3' S1' 6.(3)
S1' C3' C4' S4' -10.(6)
S2' C3' C4' S4' -171.(2)
S1' C3' C4' S3' 178.(2)
S2' C3' C4' S3' 17.(6)
C3' C4' S3' C5' 176.(4)
S4' C4' S3' C5' 4.(2)
C4' S3' C5' C6' -3.(4)
S3' C5' C6' C7' -173.(3)
S3' C5' C6' S4' 0.(5)
C3' C4' S4' C6' -177.(4)
S3' C4' S4' C6' -4.(2)
C5' C6' S4' C4' 2.(3)
C7' C6' S4' C4' 176.(3)
C5' C6' C7' O1' -138.(4)
S4' C6' C7' O1' 49.(4)
C6' C7' O1' C8' 69.(5)
C7' O1' C8' C9' -177.(3)
O1' C8' C9' O2' 61.(7)
C8' C9' O2' C10' -168.(4)
C9' O2' C10' C11' -86.(8)
O2' C10' C11' O3' -57.(10)
C10' C11' O3' C12' -170.(6)
C11' O3' C12' C13' 178.(7)
O3' C12' C13' O4' 70.(3)
C12' C13' O4' C14' 164.5(17)
C13' O4' C14' C15 -170.(2)
O4' C14' C15 C16 46.(6)
O4' C14' C15 C14 -121.(6)
O4 C14 C15 C14' 59.(4)
O4 C14 C15 C16 -67.(11)
C14' C15 C16 C17 -57.(14)
C14 C15 C16 C17 60.(20)
C15 C16 C17 C18 10.(30)
C16 C17 C18 C19 -10.(30)
C17 C18 C19 O5 -129.(12)
C18 C19 O5 C20 -76.6(6)
C20 C21 O6 C22 -176.5(5)
C23 C22 O6 C21 153.2(5)
C19 O5 C20 C21 176.0(5)
O6 C21 C20 O5 -73.2(5)
O6 C22 C23 O7 62.9(7)
C22 C23 O7 C24 179.3(5)
C23 O7 C24 C25 179.0(5)
O7 C24 C25 O8 65.0(6)
C24 C25 O8 C26 162.4(4)
C25 O8 C26 C2 69.4(6)
C1 C2 C26 O8 -123.5(5)
S2 C2 C26 O8 60.7(6)
N4 C27 C28 C29 -87.9(7)
N4 C27 C28 C33 87.8(7)
C33 C28 C29 C30 -1.5(7)
C27 C28 C29 C30 174.2(4)
C28 C29 C30 C31 -1.1(7)
C29 C30 C31 C32 3.0(6)
C29 C30 C31 C34 -171.4(4)
C30 C31 C32 C33 -2.3(7)
C34 C31 C32 C33 172.0(4)
C29 C28 C33 C32 2.3(7)
C27 C28 C33 C32 -173.3(4)
C31 C32 C33 C28 -0.4(7)
C32 C31 C34 N1 -83.0(5)
C30 C31 C34 N1 91.3(5)
C31 C34 N1 C35 90.4(5)
C31 C34 N1 C39 -83.9(5)
C39 N1 C35 C36 0.4(6)
C34 N1 C35 C36 -173.7(4)
N1 C35 C36 C37 3.0(6)
C35 C36 C37 C38 -4.3(6)
C35 C36 C37 C40 173.7(4)
C36 C37 C38 C39 2.4(6)
C40 C37 C38 C39 -175.5(4)
C35 N1 C39 C38 -2.3(6)
C34 N1 C39 C38 171.9(4)
C37 C38 C39 N1 0.9(6)
C36 C37 C40 C44 -14.8(6)
C38 C37 C40 C44 163.0(4)
C36 C37 C40 C41 167.4(4)
C38 C37 C40 C41 -14.8(6)
C44 C40 C41 C42 -3.1(6)
C37 C40 C41 C42 174.8(4)
C40 C41 C42 N2 0.5(6)
C41 C42 N2 C43 2.7(6)
C41 C42 N2 C45 -169.8(4)
C42 N2 C43 C44 -3.2(6)
C45 N2 C43 C44 169.2(4)
N2 C43 C44 C40 0.5(6)
C41 C40 C44 C43 2.6(6)
C37 C40 C44 C43 -175.3(4)
C42 N2 C45 C46 87.6(5)
C43 N2 C45 C46 -85.0(5)
N2 C45 C46 C47 -91.8(5)
N2 C45 C46 C51 82.8(5)
C51 C46 C47 C48 -1.2(6)
C45 C46 C47 C48 173.5(4)
C46 C47 C48 C49 0.1(6)
C47 C48 C49 C50 1.4(6)
C47 C48 C49 C52 -174.8(4)
C48 C49 C50 C51 -1.9(7)
C52 C49 C50 C51 174.4(4)
C49 C50 C51 C46 0.8(7)
C47 C46 C51 C50 0.7(6)
C45 C46 C51 C50 -173.9(4)
C50 C49 C52 N3 -78.1(5)
C48 C49 C52 N3 98.1(5)
C49 C52 N3 C57 83.4(5)
C49 C52 N3 C53 -89.8(5)
C57 N3 C53 C54 -3.0(7)
C52 N3 C53 C54 170.2(4)
N3 C53 C54 C55 -0.4(7)
C53 C54 C55 C56 3.3(6)
C53 C54 C55 C58 -173.2(4)
C54 C55 C56 C57 -3.0(7)
C58 C55 C56 C57 173.5(4)
C53 N3 C57 C56 3.3(7)
C52 N3 C57 C56 -169.9(4)
C55 C56 C57 N3 -0.2(8)
C56 C55 C58 C59 -177.8(5)
C54 C55 C58 C59 -1.5(6)
C56 C55 C58 C62 -2.3(6)
C54 C55 C58 C62 174.0(4)
C62 C58 C59 C60 -2.0(8)
C55 C58 C59 C60 173.7(5)
C58 C59 C60 N4 0.2(9)
C59 C60 N4 C61 1.6(9)
C59 C60 N4 C27 -171.9(5)
C28 C27 N4 C61 -88.1(7)
C28 C27 N4 C60 85.3(7)
C60 N4 C61 C62 -1.5(8)
C27 N4 C61 C62 171.8(5)
C59 C58 C62 C61 2.1(7)
C55 C58 C62 C61 -173.6(4)
N4 C61 C62 C58 -0.4(7)
